data_4117659
loop_
_publ_author_name
'Shou-Tian Zheng'
'Tao Wu'
'Chengtsung Chou'
'Addis Fuhr'
'Pingyun Feng'
'Xianhui Bu'

_publ_section_title
;
 Development of Composite Inorganic Building Blocks for MOFs
;
_journal_name_full 'Journal of the American Chemical Society'
_journal_page_first 4517
_journal_page_last 4520
_journal_paper_doi 10.1021/ja2118255
_journal_volume 134
_journal_year 2012
_chemical_formula_sum 'C36 H37 In3 N3 Nd O26'
_chemical_formula_weight 1416.39
_chemical_name_systematic
; 
 ? 
;
_space_group_IT_number 198
_symmetry_cell_setting cubic
_symmetry_space_group_name_Hall 'P 2ac 2ab 3'
_symmetry_space_group_name_H-M 'P 21 3'
_atom_sites_solution_hydrogens geom
_atom_sites_solution_primary direct
_atom_sites_solution_secondary difmap
_audit_creation_method SHELXL-97
_cell_angle_alpha 90.00
_cell_angle_beta 90.00
_cell_angle_gamma 90.00
_cell_formula_units_Z 4
_cell_length_a 16.8753(13)
_cell_length_b 16.8753(13)
_cell_length_c 16.8753(13)
_cell_measurement_reflns_used 3403
_cell_measurement_temperature 296(2)
_cell_measurement_theta_max 49.616
_cell_measurement_theta_min 5.398
_cell_volume 4805.7(6)
_computing_structure_refinement 'SHELXL-97 (Sheldrick, 1997)'
_computing_structure_solution 'SHELXS-97 (Sheldrick, 1990)'
_diffrn_ambient_temperature 296(2)
_diffrn_measured_fraction_theta_full 0.999
_diffrn_measured_fraction_theta_max 0.999
_diffrn_measurement_device_type 'Bruker APEX II'
_diffrn_measurement_method 'Omega scan'
_diffrn_radiation_monochromator graphite
_diffrn_radiation_source 'fine-focus sealed tube'
_diffrn_radiation_type MoK\a
_diffrn_radiation_wavelength 0.71073
_diffrn_reflns_av_R_equivalents 0.0560
_diffrn_reflns_av_sigmaI/netI 0.0694
_diffrn_reflns_limit_h_max 8
_diffrn_reflns_limit_h_min -19
_diffrn_reflns_limit_k_max 4
_diffrn_reflns_limit_k_min -19
_diffrn_reflns_limit_l_max 15
_diffrn_reflns_limit_l_min -17
_diffrn_reflns_number 6619
_diffrn_reflns_theta_full 24.84
_diffrn_reflns_theta_max 24.84
_diffrn_reflns_theta_min 1.71
_diffrn_standards_decay_% 0
_diffrn_standards_interval_count 0
_diffrn_standards_number 0
_exptl_absorpt_coefficient_mu 2.575
_exptl_absorpt_correction_T_max 0.7451
_exptl_absorpt_correction_T_min 0.4911
_exptl_absorpt_correction_type empirical
_exptl_absorpt_process_details SADABS
_exptl_crystal_colour 'light green'
_exptl_crystal_density_diffrn 1.958
_exptl_crystal_description block
_exptl_crystal_F_000 2756
_exptl_crystal_size_max 0.06
_exptl_crystal_size_mid 0.06
_exptl_crystal_size_min 0.06
_refine_diff_density_max 1.526
_refine_diff_density_min -0.909
_refine_diff_density_rms 0.226
_refine_ls_abs_structure_details 'Flack H D (1983), Acta Cryst. A39, 876-881'
_refine_ls_abs_structure_Flack -0.05(5)
_refine_ls_extinction_method none
_refine_ls_goodness_of_fit_ref 1.081
_refine_ls_hydrogen_treatment constr
_refine_ls_matrix_type full
_refine_ls_number_parameters 209
_refine_ls_number_reflns 2448
_refine_ls_number_restraints 0
_refine_ls_restrained_S_all 1.081
_refine_ls_R_factor_all 0.0712
_refine_ls_R_factor_gt 0.0531
_refine_ls_shift/su_max 0.001
_refine_ls_shift/su_mean 0.000
_refine_ls_structure_factor_coef Fsqd
_refine_ls_weighting_details 'calc w=1/[\s^2^(Fo^2^)+(0.0598P)^2^+51.3924P] where P=(Fo^2^+2Fc^2^)/3'
_refine_ls_weighting_scheme calc
_refine_ls_wR_factor_gt 0.1272
_refine_ls_wR_factor_ref 0.1406
_reflns_number_gt 2041
_reflns_number_total 2448
_reflns_threshold_expression >2sigma(I)
_cod_data_source_file ja2118255_si_002_1.cif
_cod_data_source_block CPM-18-Nd
_cod_database_code 4117659

loop_
_symmetry_equiv_pos_as_xyz
'x, y, z'
'-x+1/2, -y, z+1/2'
'-x, y+1/2, -z+1/2'
'x+1/2, -y+1/2, -z'
'z, x, y'
'z+1/2, -x+1/2, -y'
'-z+1/2, -x, y+1/2'
'-z, x+1/2, -y+1/2'
'y, z, x'
'-y, z+1/2, -x+1/2'
'y+1/2, -z+1/2, -x'
'-y+1/2, -z, x+1/2'

loop_
_atom_site_label
_atom_site_type_symbol
_atom_site_fract_x
_atom_site_fract_y
_atom_site_fract_z
_atom_site_U_iso_or_equiv
_atom_site_adp_type
_atom_site_occupancy
_atom_site_symmetry_multiplicity
_atom_site_calc_flag
_atom_site_refinement_flags
Nd1 Nd 0.91544(4) 0.08456(4) 0.58456(4) 0.0195(3) Uani 1 3 d S
In1 In 0.95050(6) -0.00770(6) 0.38583(6) 0.0214(3) Uani 1 1 d .
O8 O 1.0603(5) -0.0603(5) 0.4397(5) 0.019(3) Uani 1 3 d S
O7 O 0.9954(5) 0.0895(5) 0.4570(5) 0.0194(19) Uani 1 1 d .
O6 O 1.0004(6) 0.0375(6) 0.2805(6) 0.028(2) Uani 1 1 d .
O5 O 0.9029(6) -0.1133(6) 0.3372(5) 0.029(2) Uani 1 1 d .
O4 O 0.7797(6) 0.0725(7) 0.6361(6) 0.037(3) Uani 1 1 d .
O3 O 0.8003(6) -0.1170(7) 0.4200(7) 0.042(3) Uani 1 1 d .
O2 O 0.8450(5) 0.0526(6) 0.3531(6) 0.026(2) Uani 1 1 d .
O1 O 1.0906(7) -0.0529(7) 0.2570(7) 0.049(3) Uani 1 1 d .
C2 C 0.7259(9) 0.1228(9) 0.3735(8) 0.025(3) Uani 1 1 d .
C11 C 0.8029(8) 0.0884(8) 0.4025(8) 0.024(3) Uani 1 1 d .
C10 C 1.0571(9) 0.0095(9) 0.2403(8) 0.029(4) Uani 1 1 d .
C7 C 0.8371(8) -0.1408(9) 0.3623(9) 0.027(3) Uani 1 1 d .
C12 C 0.6893(8) 0.0913(9) 0.3051(8) 0.024(3) Uani 1 1 d .
H12A H 0.7103 0.0464 0.2810 0.028 Uiso 1 1 calc R
C5 C 0.8459(7) -0.2383(8) 0.2494(8) 0.017(3) Uani 1 1 d .
H5A H 0.8911 -0.2124 0.2315 0.021 Uiso 1 1 calc R
C9 C 1.0802(8) 0.0580(8) 0.1692(8) 0.022(3) Uani 1 1 d .
N1 N 0.6503(8) 0.0616(9) 0.6157(8) 0.042(4) Uani 1 1 d .
C3 C 0.5746(9) 0.0963(12) 0.5952(13) 0.061(6) Uani 1 1 d .
H3A H 0.5821 0.1509 0.5808 0.091 Uiso 1 1 calc R
H3B H 0.5396 0.0931 0.6398 0.091 Uiso 1 1 calc R
H3C H 0.5521 0.0681 0.5513 0.091 Uiso 1 1 calc R
C8 C 1.0378(8) 0.1240(9) 0.1471(9) 0.028(3) Uani 1 1 d .
H8A H 0.9944 0.1393 0.1775 0.034 Uiso 1 1 calc R
C6 C 0.8041(9) -0.2113(9) 0.3172(9) 0.027(3) Uani 1 1 d .
C4 C 0.7180(9) 0.0999(11) 0.6158(9) 0.034(4) Uani 1 1 d .
H4A H 0.7177 0.1523 0.5987 0.040 Uiso 1 1 calc R
C1 C 0.6501(12) -0.0196(10) 0.6373(12) 0.052(5) Uani 1 1 d .
H1A H 0.7033 -0.0364 0.6486 0.077 Uiso 1 1 calc R
H1B H 0.6291 -0.0506 0.5945 0.077 Uiso 1 1 calc R
H1C H 0.6178 -0.0268 0.6836 0.077 Uiso 1 1 calc R
O9 O 0.8166(6) 0.0963(6) 0.4759(6) 0.030(2) Uani 1 1 d .
O1W O 1.214(4) -0.167(3) 0.293(4) 0.10(2) Uiso 0.33 1 d P

loop_
_atom_site_aniso_label
_atom_site_aniso_U_11
_atom_site_aniso_U_22
_atom_site_aniso_U_33
_atom_site_aniso_U_23
_atom_site_aniso_U_13
_atom_site_aniso_U_12
Nd1 0.0195(3) 0.0195(3) 0.0195(3) -0.0006(3) 0.0006(3) 0.0006(3)
In1 0.0206(5) 0.0248(6) 0.0188(5) 0.0000(4) -0.0008(4) 0.0006(4)
O8 0.019(3) 0.019(3) 0.019(3) -0.005(4) 0.005(4) 0.005(4)
O7 0.013(4) 0.021(5) 0.024(5) -0.005(4) -0.003(4) 0.000(4)
O6 0.031(5) 0.029(6) 0.024(5) 0.003(4) 0.012(5) -0.009(5)
O5 0.026(6) 0.033(6) 0.028(5) -0.008(5) 0.004(4) -0.005(5)
O4 0.022(5) 0.063(8) 0.025(6) 0.004(5) 0.008(4) 0.002(5)
O3 0.026(6) 0.047(7) 0.054(7) -0.031(6) 0.000(6) -0.013(5)
O2 0.017(5) 0.036(6) 0.025(5) 0.003(5) -0.001(4) 0.006(4)
O1 0.057(8) 0.036(6) 0.052(7) 0.019(6) 0.027(6) 0.013(6)
C2 0.036(8) 0.032(8) 0.009(7) 0.002(6) -0.003(6) -0.001(7)
C11 0.032(8) 0.023(7) 0.017(7) -0.005(6) -0.018(6) -0.001(7)
C10 0.040(9) 0.029(8) 0.019(7) 0.002(6) -0.008(7) 0.008(7)
C7 0.017(7) 0.032(8) 0.031(8) 0.003(7) 0.001(6) 0.004(7)
C12 0.020(7) 0.027(8) 0.023(7) 0.002(7) 0.000(6) 0.005(6)
C5 0.008(6) 0.020(7) 0.023(7) -0.004(6) 0.005(6) 0.001(6)
C9 0.022(7) 0.020(7) 0.025(7) -0.008(6) -0.006(6) 0.003(6)
N1 0.033(7) 0.058(10) 0.036(8) 0.002(7) 0.002(6) 0.002(7)
C3 0.023(9) 0.068(13) 0.092(16) -0.015(12) -0.019(10) 0.012(9)
C8 0.018(7) 0.033(9) 0.034(8) -0.018(7) 0.002(6) 0.000(7)
C6 0.033(9) 0.021(8) 0.027(8) 0.005(7) -0.008(7) -0.003(7)
C4 0.022(8) 0.050(10) 0.029(8) 0.005(8) 0.009(7) -0.005(7)
C1 0.059(12) 0.035(10) 0.060(12) -0.005(9) 0.007(10) -0.015(9)
O9 0.022(5) 0.035(6) 0.033(6) -0.006(5) -0.006(4) 0.012(5)

loop_
_atom_type_symbol
_atom_type_description
_atom_type_scat_dispersion_real
_atom_type_scat_dispersion_imag
_atom_type_scat_source
C C 0.0033 0.0016 'International Tables Vol C Tables 4.2.6.8 and 6.1.1.4'
H H 0.0000 0.0000 'International Tables Vol C Tables 4.2.6.8 and 6.1.1.4'
O O 0.0106 0.0060 'International Tables Vol C Tables 4.2.6.8 and 6.1.1.4'
In In -0.7276 1.3100 'International Tables Vol C Tables 4.2.6.8 and 6.1.1.4'
Nd Nd -0.1943 3.0179 'International Tables Vol C Tables 4.2.6.8 and 6.1.1.4'
N N 0.0061 0.0033 'International Tables Vol C Tables 4.2.6.8 and 6.1.1.4'

loop_
_geom_angle_atom_site_label_1
_geom_angle_atom_site_label_2
_geom_angle_atom_site_label_3
_geom_angle
_geom_angle_site_symmetry_1
_geom_angle_site_symmetry_3
O4 Nd1 O4 77.1(4) . 10_646
O4 Nd1 O4 77.1(4) . 7_665
O4 Nd1 O4 77.1(4) 10_646 7_665
O4 Nd1 O9 69.0(3) . .
O4 Nd1 O9 135.6(4) 10_646 .
O4 Nd1 O9 68.1(3) 7_665 .
O4 Nd1 O9 135.6(4) . 7_665
O4 Nd1 O9 68.1(3) 10_646 7_665
O4 Nd1 O9 69.0(3) 7_665 7_665
O9 Nd1 O9 119.994(6) . 7_665
O4 Nd1 O9 68.1(3) . 10_646
O4 Nd1 O9 69.0(3) 10_646 10_646
O4 Nd1 O9 135.6(4) 7_665 10_646
O9 Nd1 O9 119.994(6) . 10_646
O9 Nd1 O9 119.994(6) 7_665 10_646
O4 Nd1 O7 95.0(3) . 10_646
O4 Nd1 O7 142.8(3) 10_646 10_646
O4 Nd1 O7 137.2(3) 7_665 10_646
O9 Nd1 O7 69.8(3) . 10_646
O9 Nd1 O7 129.4(3) 7_665 10_646
O9 Nd1 O7 74.3(3) 10_646 10_646
O4 Nd1 O7 142.8(3) . .
O4 Nd1 O7 137.2(3) 10_646 .
O4 Nd1 O7 95.0(3) 7_665 .
O9 Nd1 O7 74.3(3) . .
O9 Nd1 O7 69.8(3) 7_665 .
O9 Nd1 O7 129.4(3) 10_646 .
O7 Nd1 O7 66.1(3) 10_646 .
O4 Nd1 O7 137.2(3) . 7_665
O4 Nd1 O7 95.0(3) 10_646 7_665
O4 Nd1 O7 142.8(3) 7_665 7_665
O9 Nd1 O7 129.4(3) . 7_665
O9 Nd1 O7 74.3(3) 7_665 7_665
O9 Nd1 O7 69.8(3) 10_646 7_665
O7 Nd1 O7 66.1(3) 10_646 7_665
O7 Nd1 O7 66.1(3) . 7_665
O4 Nd1 In1 111.7(3) . 10_646
O4 Nd1 In1 115.4(3) 10_646 10_646
O4 Nd1 In1 165.6(3) 7_665 10_646
O9 Nd1 In1 103.5(2) . 10_646
O9 Nd1 In1 107.9(2) 7_665 10_646
O9 Nd1 In1 58.6(2) 10_646 10_646
O7 Nd1 In1 34.00(19) 10_646 10_646
O7 Nd1 In1 71.0(2) . 10_646
O7 Nd1 In1 34.70(19) 7_665 10_646
O4 Nd1 In1 115.4(3) . .
O4 Nd1 In1 165.6(3) 10_646 .
O4 Nd1 In1 111.7(3) 7_665 .
O9 Nd1 In1 58.6(2) . .
O9 Nd1 In1 103.5(2) 7_665 .
O9 Nd1 In1 107.9(2) 10_646 .
O7 Nd1 In1 34.70(19) 10_646 .
O7 Nd1 In1 34.00(19) . .
O7 Nd1 In1 71.0(2) 7_665 .
In1 Nd1 In1 54.57(3) 10_646 .
O4 Nd1 In1 165.6(3) . 7_665
O4 Nd1 In1 111.7(3) 10_646 7_665
O4 Nd1 In1 115.4(3) 7_665 7_665
O9 Nd1 In1 107.9(2) . 7_665
O9 Nd1 In1 58.6(2) 7_665 7_665
O9 Nd1 In1 103.5(2) 10_646 7_665
O7 Nd1 In1 71.0(2) 10_646 7_665
O7 Nd1 In1 34.70(19) . 7_665
O7 Nd1 In1 34.00(19) 7_665 7_665
In1 Nd1 In1 54.57(3) 10_646 7_665
In1 Nd1 In1 54.57(3) . 7_665
O6 In1 O5 97.4(4) . .
O6 In1 O2 86.7(4) . .
O5 In1 O2 89.1(4) . .
O6 In1 O7 93.1(3) . .
O5 In1 O7 169.1(4) . .
O2 In1 O7 94.3(4) . .
O6 In1 O7 171.6(4) . 10_646
O5 In1 O7 90.5(3) . 10_646
O2 In1 O7 96.3(3) . 10_646
O7 In1 O7 78.9(5) . 10_646
O6 In1 O8 98.9(4) . .
O5 In1 O8 97.9(3) . .
O2 In1 O8 170.3(4) . .
O7 In1 O8 77.7(3) . .
O7 In1 O8 77.1(3) 10_646 .
O6 In1 Nd1 131.9(3) . .
O5 In1 Nd1 129.5(2) . .
O2 In1 Nd1 84.3(3) . .
O7 In1 Nd1 41.0(2) . .
O7 In1 Nd1 41.2(2) 10_646 .
O8 In1 Nd1 86.1(3) . .
In1 O8 In1 99.7(4) 7_665 10_646
In1 O8 In1 99.7(4) 7_665 .
In1 O8 In1 99.7(4) 10_646 .
In1 O7 In1 103.7(4) . 7_665
In1 O7 Nd1 105.0(3) . .
In1 O7 Nd1 104.1(3) 7_665 .
C10 O6 In1 128.1(9) . .
C7 O5 In1 120.5(9) . .
C4 O4 Nd1 132.9(10) . .
C11 O2 In1 122.3(8) . .
C12 C2 C12 119.6(15) 8_645 .
C12 C2 C11 120.2(13) 8_645 .
C12 C2 C11 119.9(13) . .
O2 C11 O9 126.8(12) . .
O2 C11 C2 117.4(11) . .
O9 C11 C2 115.8(12) . .
O1 C10 O6 123.1(14) . .
O1 C10 C9 122.1(14) . .
O6 C10 C9 114.8(12) . .
O3 C7 O5 125.9(14) . .
O3 C7 C6 118.1(13) . .
O5 C7 C6 116.0(13) . .
C2 C12 C2 120.4(15) 11_556 .
C2 C12 H12A 119.8 11_556 .
C2 C12 H12A 119.8 . .
C6 C5 C6 117.6(14) 6 .
C6 C5 H5A 121.2 6 .
C6 C5 H5A 121.2 . .
C8 C9 C8 117.9(15) . 5_645
C8 C9 C10 121.5(13) . .
C8 C9 C10 120.6(13) 5_645 .
C4 N1 C1 118.6(15) . .
C4 N1 C3 124.7(16) . .
C1 N1 C3 116.8(16) . .
N1 C3 H3A 109.5 . .
N1 C3 H3B 109.5 . .
H3A C3 H3B 109.5 . .
N1 C3 H3C 109.5 . .
H3A C3 H3C 109.5 . .
H3B C3 H3C 109.5 . .
C9 C8 C9 122.0(15) . 9_654
C9 C8 H8A 119.0 . .
C9 C8 H8A 119.0 9_654 .
C5 C6 C5 122.4(14) 12_554 .
C5 C6 C7 119.2(14) 12_554 .
C5 C6 C7 118.3(13) . .
O4 C4 N1 124.8(17) . .
O4 C4 H4A 117.6 . .
N1 C4 H4A 117.6 . .
N1 C1 H1A 109.5 . .
N1 C1 H1B 109.5 . .
H1A C1 H1B 109.5 . .
N1 C1 H1C 109.5 . .
H1A C1 H1C 109.5 . .
H1B C1 H1C 109.5 . .
C11 O9 Nd1 146.6(9) . .
O1W O1W O1W 60.000(11) 10_646 7_665

loop_
_geom_bond_atom_site_label_1
_geom_bond_atom_site_label_2
_geom_bond_distance
_geom_bond_site_symmetry_2
Nd1 O4 2.458(10) .
Nd1 O4 2.458(10) 10_646
Nd1 O4 2.458(10) 7_665
Nd1 O9 2.487(10) .
Nd1 O9 2.487(10) 7_665
Nd1 O9 2.487(10) 10_646
Nd1 O7 2.542(9) 10_646
Nd1 O7 2.542(9) .
Nd1 O7 2.542(9) 7_665
Nd1 In1 3.7446(14) 10_646
Nd1 In1 3.7446(14) .
Nd1 In1 3.7446(14) 7_665
In1 O6 2.110(9) .
In1 O5 2.121(9) .
In1 O2 2.124(9) .
In1 O7 2.168(8) .
In1 O7 2.198(8) 10_646
In1 O8 2.246(7) .
O8 In1 2.246(7) 7_665
O8 In1 2.246(7) 10_646
O7 In1 2.198(8) 7_665
O6 C10 1.266(18) .
O5 C7 1.275(17) .
O4 C4 1.190(18) .
O3 C7 1.223(18) .
O2 C11 1.250(17) .
O1 C10 1.228(17) .
C2 C12 1.374(19) 8_645
C2 C12 1.412(19) .
C2 C11 1.504(19) .
C11 O9 1.268(16) .
C10 C9 1.50(2) .
C7 C6 1.52(2) .
C12 C2 1.374(19) 11_556
C12 H12A 0.9300 .
C5 C6 1.371(19) 6
C5 C6 1.420(19) .
C5 H5A 0.9300 .
C9 C8 1.38(2) .
C9 C8 1.40(2) 5_645
N1 C4 1.31(2) .
N1 C1 1.42(2) .
N1 C3 1.447(19) .
C3 H3A 0.9600 .
C3 H3B 0.9600 .
C3 H3C 0.9600 .
C8 C9 1.40(2) 9_654
C8 H8A 0.9300 .
C6 C5 1.371(19) 12_554
C4 H4A 0.9300 .
C1 H1A 0.9600 .
C1 H1B 0.9600 .
C1 H1C 0.9600 .
O1W O1W 1.06(8) 10_646
O1W O1W 1.06(8) 7_665
